data_1555325
loop_
_publ_author_name
'Sabbasani, Venkata R.'
'Lee, Daesung'

_publ_section_title
;
 Oxidative Dimerization of Silylallenes via Activation of the Allenic
 C(sp(2))-H Bond Catalyzed by Copper(I) Chloride and N-Hydroxyphthalimide.
;
_journal_issue 19
_journal_name_full 'Organic letters'
_journal_page_first 4878
_journal_page_last 4881
_journal_paper_doi 10.1021/acs.orglett.5b02433
_journal_volume 17
_journal_year 2015
_chemical_formula_sum 'C17 H31 Si'
_chemical_formula_weight 263.51
_chemical_name_common 12mem_dimer
_space_group_crystal_system triclinic
_space_group_IT_number 2
_space_group_name_Hall '-P 1'
_space_group_name_H-M_alt 'P -1'
_atom_sites_solution_hydrogens geom
_cell_angle_alpha 105.996(6)
_cell_angle_beta 93.545(6)
_cell_angle_gamma 94.888(6)
_cell_formula_units_Z 2
_cell_length_a 6.5951(14)
_cell_length_b 11.238(3)
_cell_length_c 12.030(3)
_cell_measurement_reflns_used 3063
_cell_measurement_temperature 200.(2)
_cell_measurement_theta_max 25.1945
_cell_measurement_theta_min 2.1941
_cell_volume 850.6(4)
_computing_cell_refinement 'SAINT V8.34A (Bruker AXS Inc., 2013)'
_computing_data_reduction 'SAINT V8.34A (Bruker AXS Inc., 2013)'
_computing_structure_refinement 'SHELXL-2014 (Sheldrick, 2014)'
_diffrn_ambient_temperature 200.(2)
_diffrn_detector_area_resol_mean 8.3330
_diffrn_measured_fraction_theta_full 0.954
_diffrn_measured_fraction_theta_max 0.954
_diffrn_radiation_wavelength 0.71073
_diffrn_reflns_av_R_equivalents 0.0498
_diffrn_reflns_av_unetI/netI 0.0620
_diffrn_reflns_limit_h_max 7
_diffrn_reflns_limit_h_min -7
_diffrn_reflns_limit_k_max 13
_diffrn_reflns_limit_k_min -13
_diffrn_reflns_limit_l_max 14
_diffrn_reflns_limit_l_min -14
_diffrn_reflns_number 7199
_diffrn_reflns_theta_full 25.39
_diffrn_reflns_theta_max 25.39
_diffrn_reflns_theta_min 1.77
_exptl_absorpt_coefficient_mu 0.123
_exptl_absorpt_correction_T_max 0.98
_exptl_absorpt_correction_T_min 0.70
_exptl_absorpt_correction_type multi-scan
_exptl_absorpt_process_details 'SADABS V2014/2 (Bruker AXS Inc.)'
_exptl_crystal_colour colorless
_exptl_crystal_density_diffrn 1.029
_exptl_crystal_density_method 'not measured'
_exptl_crystal_description needle
_exptl_crystal_F_000 294
_exptl_crystal_size_max 0.600
_exptl_crystal_size_mid 0.200
_exptl_crystal_size_min 0.200
_refine_diff_density_max 0.442
_refine_diff_density_min -0.399
_refine_ls_extinction_method none
_refine_ls_goodness_of_fit_ref 1.154
_refine_ls_hydrogen_treatment constr
_refine_ls_matrix_type full
_refine_ls_number_parameters 166
_refine_ls_number_reflns 2973
_refine_ls_number_restraints 0
_refine_ls_restrained_S_all 1.154
_refine_ls_R_factor_all 0.0807
_refine_ls_R_factor_gt 0.0526
_refine_ls_shift/su_max 0.011
_refine_ls_shift/su_mean 0.001
_refine_ls_structure_factor_coef Fsqd
_refine_ls_weighting_details 'w=1/[\s^2^(Fo^2^)+(0.1000P)^2^] where P=(Fo^2^+2Fc^2^)/3'
_refine_ls_weighting_scheme calc
_refine_ls_wR_factor_gt 0.1526
_refine_ls_wR_factor_ref 0.1784
_reflns_number_gt 2197
_reflns_number_total 2973
_reflns_threshold_expression 'I > 2\s(I)'
_cod_data_source_file ol5b02433_si_003.cif
_cod_data_source_block I
_cod_original_cell_volume 850.6(3)
_cod_database_code 1555325

loop_
_space_group_symop_operation_xyz
'x, y, z'
'-x, -y, -z'

loop_
_atom_site_type_symbol
_atom_site_label
_atom_site_fract_x
_atom_site_fract_y
_atom_site_fract_z
_atom_site_U_iso_or_equiv
_atom_site_adp_type
_atom_site_calc_flag
_atom_site_refinement_flags_adp
_atom_site_refinement_flags_posn
_atom_site_occupancy
Si Si1 0.08756(10) 0.76377(5) 0.65148(5) 0.0341(3) Uani d . . 1
C C1 0.2234(4) 0.82477(19) 0.7964(2) 0.0335(6) Uani d . . 1
C C2 0.3346(3) 0.87389(17) 0.88318(18) 0.0275(5) Uani d . . 1
C C3 0.4698(3) 0.92708(16) 0.99239(18) 0.0256(5) Uani d . . 1
C C4 0.3417(3) 0.89993(18) 1.08910(18) 0.0296(5) Uani d . . 1
H H1 0.2154 0.9415 1.088 0.036 Uiso calc U R 1
H H2 0.2997 0.8092 1.067 0.036 Uiso calc U R 1
C C5 0.4385(4) 0.9384(2) 1.21539(19) 0.0385(6) Uani d . . 1
H H4 0.5869 0.9306 1.2152 0.046 Uiso calc U R 1
H H3 0.421 1.0268 1.2519 0.046 Uiso calc U R 1
C C6 0.3439(4) 0.8587(2) 1.2884(2) 0.0448(7) Uani d . . 1
H H6 0.379 0.9027 1.3717 0.054 Uiso calc U R 1
H H5 0.1933 0.8504 1.2735 0.054 Uiso calc U R 1
C C7 0.4146(4) 0.7292(2) 1.2634(2) 0.0459(7) Uani d . . 1
H H8 0.4035 0.6913 1.1783 0.055 Uiso calc U R 1
H H7 0.3219 0.6769 1.2968 0.055 Uiso calc U R 1
C C8 0.6351(4) 0.7283(3) 1.3123(2) 0.0564(8) Uani d . . 1
H H10 0.7223 0.7959 1.295 0.068 Uiso calc U R 1
H H9 0.6384 0.7467 1.3978 0.068 Uiso calc U R 1
C C9 0.7261(5) 0.6063(3) 1.2650(3) 0.0625(9) Uani d . . 1
H H11 0.6415 0.5393 1.2849 0.075 Uiso calc U R 1
H H12 0.8645 0.6133 1.3047 0.075 Uiso calc U R 1
C C10 0.7420(4) 0.5682(2) 1.1341(3) 0.0500(8) Uani d . . 1
H H13 0.6031 0.5594 1.0946 0.06 Uiso calc U R 1
H H14 0.7932 0.4854 1.1117 0.06 Uiso calc U R 1
C C11 0.8804(4) 0.6580(2) 1.0895(2) 0.0464(7) Uani d . . 1
H H15 0.8756 0.7438 1.1395 0.056 Uiso calc U R 1
H H16 1.0229 0.6376 1.0963 0.056 Uiso calc U R 1
C C12 0.8217(4) 0.6542(2) 0.9640(2) 0.0413(6) Uani d . . 1
H H17 0.8016 0.5663 0.9159 0.05 Uiso calc U R 1
H H18 0.9358 0.6969 0.9351 0.05 Uiso calc U R 1
C C13 0.6271(4) 0.71542(18) 0.9488(2) 0.0340(6) Uani d . . 1
H H19 0.5244 0.6909 0.9972 0.041 Uiso calc U R 1
H H20 0.5699 0.6845 0.8667 0.041 Uiso calc U R 1
C C14 0.6656(3) 0.85790(18) 0.98262(19) 0.0302(6) Uani d . . 1
H H21 0.7469 0.882 0.9243 0.036 Uiso calc U R 1
H H22 0.749 0.8867 1.0582 0.036 Uiso calc U R 1
C C15 -0.1596(5) 0.6753(3) 0.6578(3) 0.0748(11) Uani d . . 1
H H23 -0.137 0.6137 0.7 0.112 Uiso calc U R 1
H H24 -0.2196 0.6326 0.5787 0.112 Uiso calc U R 1
H H25 -0.2528 0.7327 0.6979 0.112 Uiso calc U R 1
C C16 0.2484(5) 0.6602(3) 0.5580(3) 0.0725(10) Uani d . . 1
H H26 0.3743 0.7085 0.5492 0.109 Uiso calc U R 1
H H28 0.1741 0.6222 0.4815 0.109 Uiso calc U R 1
H H27 0.2824 0.5948 0.5933 0.109 Uiso calc U R 1
C C17 0.0480(6) 0.8961(3) 0.5920(3) 0.0810(13) Uani d . . 1
H H31 -0.0498 0.9467 0.6362 0.121 Uiso calc U R 1
H H30 -0.0056 0.8644 0.5104 0.121 Uiso calc U R 1
H H29 0.1785 0.9472 0.5981 0.121 Uiso calc U R 1

loop_
_atom_site_aniso_label
_atom_site_aniso_U_11
_atom_site_aniso_U_22
_atom_site_aniso_U_33
_atom_site_aniso_U_12
_atom_site_aniso_U_13
_atom_site_aniso_U_23
Si1 0.0385(5) 0.0291(4) 0.0315(4) -0.0014(3) -0.0120(3) 0.0080(3)
C1 0.0365(14) 0.0266(10) 0.0364(12) -0.0038(9) -0.0089(11) 0.0119(9)
C2 0.0314(13) 0.0213(9) 0.0306(11) -0.0025(9) -0.0046(10) 0.0117(8)
C3 0.0277(13) 0.0197(10) 0.0281(11) -0.0045(8) -0.0072(10) 0.0090(8)
C4 0.0322(14) 0.0251(10) 0.0324(12) -0.0028(9) -0.0032(10) 0.0127(8)
C5 0.0471(16) 0.0371(12) 0.0303(12) -0.0102(11) -0.0043(11) 0.0137(10)
C6 0.0506(18) 0.0492(14) 0.0352(13) -0.0110(12) -0.0010(12) 0.0189(11)
C7 0.0490(17) 0.0509(14) 0.0437(14) -0.0126(12) -0.0086(13) 0.0310(12)
C8 0.0528(19) 0.0718(19) 0.0475(16) -0.0114(15) -0.0186(14) 0.0320(14)
C9 0.0514(19) 0.0700(19) 0.080(2) -0.0070(15) -0.0210(17) 0.0544(17)
C10 0.0407(16) 0.0367(13) 0.079(2) -0.0026(11) -0.0143(15) 0.0327(13)
C11 0.0361(15) 0.0343(12) 0.0720(19) -0.0019(11) -0.0135(14) 0.0263(12)
C12 0.0368(15) 0.0276(11) 0.0619(16) 0.0033(10) -0.0005(13) 0.0180(11)
C13 0.0341(14) 0.0220(10) 0.0452(13) -0.0008(9) -0.0060(11) 0.0114(9)
C14 0.0308(14) 0.0240(10) 0.0359(12) -0.0025(9) -0.0058(10) 0.0119(9)
C15 0.059(2) 0.095(2) 0.0504(18) -0.0334(19) -0.0120(16) 0.0037(16)
C16 0.080(3) 0.089(2) 0.0478(18) 0.0317(19) 0.0019(17) 0.0122(16)
C17 0.116(3) 0.0511(17) 0.072(2) 0.0042(18) -0.049(2) 0.0256(15)

loop_
_atom_type_symbol
_atom_type_description
_atom_type_scat_dispersion_real
_atom_type_scat_dispersion_imag
_atom_type_scat_source
C C 0.0033 0.0016 'International Tables Vol C Tables 4.2.6.8 and 6.1.1.4'
H H 0.0000 0.0000 'International Tables Vol C Tables 4.2.6.8 and 6.1.1.4'
Si Si 0.0817 0.0704 'International Tables Vol C Tables 4.2.6.8 and 6.1.1.4'

loop_
_geom_angle_atom_site_label_1
_geom_angle_atom_site_label_2
_geom_angle_atom_site_label_3
_geom_angle_site_symmetry_3
_geom_angle
C1 Si1 C16 . 108.38(13)
C1 Si1 C17 . 108.43(12)
C16 Si1 C17 . 108.92(17)
C1 Si1 C15 . 110.78(12)
C16 Si1 C15 . 109.38(17)
C17 Si1 C15 . 110.89(18)
C2 C1 Si1 . 169.7(2)
C1 C2 C3 . 176.4(2)
C2 C3 C14 . 108.33(17)
C2 C3 C4 . 104.54(17)
C14 C3 C4 . 111.04(17)
C2 C3 C3 2_677 108.64(19)
C14 C3 C3 2_677 109.9(2)
C4 C3 C3 2_677 114.1(2)
C5 C4 C3 . 119.04(19)
C5 C4 H1 . 107.6
C3 C4 H1 . 107.6
C5 C4 H2 . 107.6
C3 C4 H2 . 107.6
H1 C4 H2 . 107.0
C6 C5 C4 . 112.70(19)
C6 C5 H4 . 109.1
C4 C5 H4 . 109.1
C6 C5 H3 . 109.1
C4 C5 H3 . 109.1
H4 C5 H3 . 107.8
C7 C6 C5 . 113.8(2)
C7 C6 H6 . 108.8
C5 C6 H6 . 108.8
C7 C6 H5 . 108.8
C5 C6 H5 . 108.8
H6 C6 H5 . 107.7
C6 C7 C8 . 113.7(2)
C6 C7 H8 . 108.8
C8 C7 H8 . 108.8
C6 C7 H7 . 108.8
C8 C7 H7 . 108.8
H8 C7 H7 . 107.7
C9 C8 C7 . 114.6(2)
C9 C8 H10 . 108.6
C7 C8 H10 . 108.6
C9 C8 H9 . 108.6
C7 C8 H9 . 108.6
H10 C8 H9 . 107.6
C8 C9 C10 . 115.0(2)
C8 C9 H11 . 108.5
C10 C9 H11 . 108.5
C8 C9 H12 . 108.5
C10 C9 H12 . 108.5
H11 C9 H12 . 107.5
C9 C10 C11 . 115.3(2)
C9 C10 H13 . 108.4
C11 C10 H13 . 108.4
C9 C10 H14 . 108.4
C11 C10 H14 . 108.4
H13 C10 H14 . 107.5
C12 C11 C10 . 113.7(2)
C12 C11 H15 . 108.8
C10 C11 H15 . 108.8
C12 C11 H16 . 108.8
C10 C11 H16 . 108.8
H15 C11 H16 . 107.7
C11 C12 C13 . 113.2(2)
C11 C12 H17 . 108.9
C13 C12 H17 . 108.9
C11 C12 H18 . 108.9
C13 C12 H18 . 108.9
H17 C12 H18 . 107.7
C12 C13 C14 . 112.53(18)
C12 C13 H19 . 109.1
C14 C13 H19 . 109.1
C12 C13 H20 . 109.1
C14 C13 H20 . 109.1
H19 C13 H20 . 107.8
C13 C14 C3 . 115.15(18)
C13 C14 H21 . 108.5
C3 C14 H21 . 108.5
C13 C14 H22 . 108.5
C3 C14 H22 . 108.5
H21 C14 H22 . 107.5
Si1 C15 H23 . 109.5
Si1 C15 H24 . 109.5
H23 C15 H24 . 109.5
Si1 C15 H25 . 109.5
H23 C15 H25 . 109.5
H24 C15 H25 . 109.5
Si1 C16 H26 . 109.5
Si1 C16 H28 . 109.5
H26 C16 H28 . 109.5
Si1 C16 H27 . 109.5
H26 C16 H27 . 109.5
H28 C16 H27 . 109.5
Si1 C17 H31 . 109.5
Si1 C17 H30 . 109.5
H31 C17 H30 . 109.5
Si1 C17 H29 . 109.5
H31 C17 H29 . 109.5
H30 C17 H29 . 109.5

loop_
_geom_bond_atom_site_label_1
_geom_bond_atom_site_label_2
_geom_bond_site_symmetry_2
_geom_bond_distance
Si1 C1 . 1.832(2)
Si1 C16 . 1.839(3)
Si1 C17 . 1.849(3)
Si1 C15 . 1.852(3)
C1 C2 . 1.204(3)
C2 C3 . 1.487(3)
C3 C14 . 1.558(3)
C3 C4 . 1.560(3)
C3 C3 2_677 1.610(3)
C4 C5 . 1.541(3)
C4 H1 . 0.99
C4 H2 . 0.99
C5 C6 . 1.539(3)
C5 H4 . 0.99
C5 H3 . 0.99
C6 C7 . 1.522(4)
C6 H6 . 0.99
C6 H5 . 0.99
C7 C8 . 1.537(4)
C7 H8 . 0.99
C7 H7 . 0.99
C8 C9 . 1.522(4)
C8 H10 . 0.99
C8 H9 . 0.99
C9 C10 . 1.527(4)
C9 H11 . 0.99
C9 H12 . 0.99
C10 C11 . 1.531(3)
C10 H13 . 0.99
C10 H14 . 0.99
C11 C12 . 1.524(3)
C11 H15 . 0.99
C11 H16 . 0.99
C12 C13 . 1.532(3)
C12 H17 . 0.99
C12 H18 . 0.99
C13 C14 . 1.534(3)
C13 H19 . 0.99
C13 H20 . 0.99
C14 H21 . 0.99
C14 H22 . 0.99
C15 H23 . 0.98
C15 H24 . 0.98
C15 H25 . 0.98
C16 H26 . 0.98
C16 H28 . 0.98
C16 H27 . 0.98
C17 H31 . 0.98
C17 H30 . 0.98
C17 H29 . 0.98

loop_
_geom_torsion_atom_site_label_1
_geom_torsion_atom_site_label_2
_geom_torsion_atom_site_label_3
_geom_torsion_atom_site_label_4
_geom_torsion_site_symmetry_1
_geom_torsion
C16 Si1 C1 C2 . 64.9(12)
C17 Si1 C1 C2 . -53.2(12)
C15 Si1 C1 C2 . -175.1(11)
C2 C3 C4 C5 . 177.71(18)
C14 C3 C4 C5 . 61.1(2)
C3 C3 C4 C5 2_677 -63.8(3)
C3 C4 C5 C6 . -154.2(2)
C4 C5 C6 C7 . 76.0(3)
C5 C6 C7 C8 . 73.5(3)
C6 C7 C8 C9 . -166.2(2)
C7 C8 C9 C10 . 61.4(3)
C8 C9 C10 C11 . 62.3(3)
C9 C10 C11 C12 . -153.2(2)
C10 C11 C12 C13 . 73.1(3)
C11 C12 C13 C14 . 79.0(3)
C12 C13 C14 C3 . -168.6(2)
C2 C3 C14 C13 . -52.3(2)
C4 C3 C14 C13 . 62.0(2)
C3 C3 C14 C13 2_677 -170.8(2)
